data_7062262
loop_
_publ_author_name
'Yoshizawa, Reina'
'Inagaki, Yusuke'
'Momma, Hiroyuki'
'Kwon, Eunsang'
'Ohara, Kazuaki'
'Yamaguchi, Kentaro'
'Setaka, Wataru'

_publ_section_title
;
 Synthesis and fluorescence properties of 9,9-dimethylfluorene-diyl
 bridged molecular gyrotops: effects of slight fluorophore motion on
 fluorescence efficiency in the solid state
;
_journal_issue 12
_journal_name_full 'New Journal of Chemistry'
_journal_page_first 5946
_journal_page_last 5952
_journal_paper_doi 10.1039/D2NJ05873A
_journal_volume 47
_journal_year 2023
_chemical_compound_source no
_chemical_formula_moiety 'C15 H14'
_chemical_formula_sum 'C15 H14'
_chemical_formula_weight 194.26
_chemical_melting_point 344.5(5)
_chemical_name_common Me2Flu
_chemical_name_systematic 9,9-dimethylfluorene
_space_group_crystal_system tetragonal
_space_group_IT_number 88
_space_group_name_Hall '-I 4ad'
_space_group_name_H-M_alt 'I 41/a :2'
_atom_sites_solution_hydrogens geom
_audit_creation_method SHELXL-2018/3
_audit_update_record
;
2023-02-04 deposited with the CCDC.	2023-02-15 downloaded from the CCDC.
;
_cell_angle_alpha 90
_cell_angle_beta 90
_cell_angle_gamma 90
_cell_formula_units_Z 16
_cell_length_a 21.6843(2)
_cell_length_b 21.6843(2)
_cell_length_c 9.7108(2)
_cell_measurement_reflns_used 7963
_cell_measurement_temperature 200(2)
_cell_measurement_theta_max 76.76
_cell_measurement_theta_min 6.45
_cell_volume 4566.10(11)
_computing_cell_refinement 'APEX3 v2019.1-0 (Bruker AXS)'
_computing_data_collection 'APEX3 v2019.1-0 (Bruker AXS)'
_computing_data_reduction 'SAINT V8.40A (Bruker Nano, Inc., 2019)'
_computing_molecular_graphics 'Ortep-3 for Windows (Farrugia, 2020)'
_computing_publication_material 'WinGX (Farrugia, 2020)'
_computing_structure_refinement 'SHELXL-2018/3 (Sheldrick, 2018)'
_computing_structure_solution 'Sir-2019 (IUCr, 2019)'
_diffrn_ambient_temperature 200(2)
_diffrn_detector_area_resol_mean 7.3910
_diffrn_measured_fraction_theta_full 0.996
_diffrn_measured_fraction_theta_max 0.988
_diffrn_measurement_device_type 'Bruker D8 goniometer'
_diffrn_measurement_method 'omega scans'
_diffrn_radiation_monochromator 'multilayered conforcal mirror'
_diffrn_radiation_type CuK\a
_diffrn_radiation_wavelength 1.54178
_diffrn_reflns_av_R_equivalents 0.0372
_diffrn_reflns_av_unetI/netI 0.0323
_diffrn_reflns_Laue_measured_fraction_full 0.996
_diffrn_reflns_Laue_measured_fraction_max 0.988
_diffrn_reflns_limit_h_max 24
_diffrn_reflns_limit_h_min -27
_diffrn_reflns_limit_k_max 26
_diffrn_reflns_limit_k_min -26
_diffrn_reflns_limit_l_max 11
_diffrn_reflns_limit_l_min -12
_diffrn_reflns_number 18692
_diffrn_reflns_point_group_measured_fraction_full 0.996
_diffrn_reflns_point_group_measured_fraction_max 0.988
_diffrn_reflns_theta_full 67.679
_diffrn_reflns_theta_max 77.434
_diffrn_reflns_theta_min 6.450
_diffrn_source 'sealed tube'
_exptl_absorpt_coefficient_mu 0.476
_exptl_absorpt_correction_T_max 0.954
_exptl_absorpt_correction_T_min 0.870
_exptl_absorpt_correction_type multi-scan
_exptl_absorpt_process_details
;
SADABS - Bruker AXS area detector scaling and absorption correction
;
_exptl_crystal_colour colourless
_exptl_crystal_density_diffrn 1.130
_exptl_crystal_description prism
_exptl_crystal_F_000 1664
_exptl_crystal_preparation Luminescent
_exptl_crystal_recrystallization_method 'Re-crystallisation from solvent: ethanol'
_exptl_crystal_size_max 0.400
_exptl_crystal_size_mid 0.200
_exptl_crystal_size_min 0.100
_refine_diff_density_max 0.231
_refine_diff_density_min -0.202
_refine_diff_density_rms 0.048
_refine_ls_extinction_coef 0.0014(2)
_refine_ls_extinction_expression Fc^*^=kFc[1+0.001xFc^2^\l^3^/sin(2\q)]^-1/4^
_refine_ls_extinction_method 'SHELXL-2018/3 (Sheldrick 2018)'
_refine_ls_goodness_of_fit_ref 1.078
_refine_ls_hydrogen_treatment constr
_refine_ls_matrix_type full
_refine_ls_number_parameters 137
_refine_ls_number_reflns 2400
_refine_ls_number_restraints 0
_refine_ls_restrained_S_all 1.078
_refine_ls_R_factor_all 0.0564
_refine_ls_R_factor_gt 0.0536
_refine_ls_shift/su_max 0.000
_refine_ls_shift/su_mean 0.000
_refine_ls_structure_factor_coef Fsqd
_refine_ls_weighting_details 'w=1/[\s^2^(Fo^2^)+(0.0591P)^2^+2.1032P] where P=(Fo^2^+2Fc^2^)/3'
_refine_ls_weighting_scheme calc
_refine_ls_wR_factor_gt 0.1285
_refine_ls_wR_factor_ref 0.1311
_reflns_Friedel_coverage 0.000
_reflns_number_gt 2204
_reflns_number_total 2400
_reflns_threshold_expression 'I > 2\s(I)'
_cod_data_source_file d2nj05873a3.cif
_cod_data_source_block Me2Flu
_cod_depositor_comments
;
The following automatic conversions were performed:

data item '_chemical_melting_point' value '344-345' was changed to
'344.5(5)' -- the average value was taken and precision was
estimated.

data item '_exptl_absorpt_correction_type' value 'Multi-Scan' was
changed to 'multi-scan' in accordance with the
/home/data/users/saulius/crontab/automatic-downloads/rss-feeds/RSC/lib/dictionaries/cif_core.dic
dictionary named 'cif_core.dic' version 2.4.2 last updated on
2011-04-26.

Automatic conversion script
Id: cif_fix_values 7556 2019-12-06 15:28:31Z antanas 

 Adding full bibliography for 7062261--7062264.cif.
;
_cod_original_cell_volume 4566.10(13)
_cod_original_sg_symbol_H-M 'I 41/a'
_cod_database_code 7062262
_shelx_shelxl_version_number 2018/3
_shelx_space_group_comment
;
The symmetry employed for this shelxl refinement is uniquely defined
by the following loop, which should always be used as a source of
symmetry information in preference to the above space-group names.
They are only intended as comments.
;
_shelx_estimated_absorpt_t_min 0.833
_shelx_estimated_absorpt_t_max 0.954

loop_
_space_group_symop_operation_xyz
'x, y, z'
'-x, -y+1/2, z'
'-y+3/4, x+1/4, z+1/4'
'y+1/4, -x+1/4, z+1/4'
'x+1/2, y+1/2, z+1/2'
'-x+1/2, -y+1, z+1/2'
'-y+5/4, x+3/4, z+3/4'
'y+3/4, -x+3/4, z+3/4'
'-x, -y, -z'
'x, y-1/2, -z'
'y-3/4, -x-1/4, -z-1/4'
'-y-1/4, x-1/4, -z-1/4'
'-x+1/2, -y+1/2, -z+1/2'
'x+1/2, y, -z+1/2'
'y-1/4, -x+1/4, -z+1/4'
'-y+1/4, x+1/4, -z+1/4'

loop_
_atom_site_label
_atom_site_type_symbol
_atom_site_fract_x
_atom_site_fract_y
_atom_site_fract_z
_atom_site_U_iso_or_equiv
_atom_site_adp_type
_atom_site_occupancy
_atom_site_site_symmetry_order
_atom_site_calc_flag
_atom_site_refinement_flags_posn
_atom_site_refinement_flags_adp
_atom_site_refinement_flags_occupancy
_atom_site_disorder_assembly
_atom_site_disorder_group
C1 C 0.05535(7) 0.14330(11) 0.49731(18) 0.0764(6) Uani 1 1 d . . . . .
H1 H 0.044091 0.145989 0.591658 0.092 Uiso 1 1 calc R U . . .
C2 C 0.06378(7) 0.08569(9) 0.43697(15) 0.0595(4) Uani 1 1 d . . . . .
H2 H 0.058176 0.049028 0.489051 0.071 Uiso 1 1 calc R U . . .
C3 C 0.08044(5) 0.08291(6) 0.29996(13) 0.0403(3) Uani 1 1 d . . . . .
C4 C 0.08856(5) 0.13707(5) 0.22406(13) 0.0384(3) Uani 1 1 d . . . . .
C5 C 0.07969(6) 0.19443(7) 0.28503(18) 0.0567(4) Uani 1 1 d . . . . .
H5 H 0.084929 0.231259 0.233377 0.068 Uiso 1 1 calc R U . . .
C6 C 0.06321(7) 0.19669(10) 0.4213(2) 0.0748(6) Uani 1 1 d . . . . .
H6 H 0.057078 0.235586 0.464164 0.090 Uiso 1 1 calc R U . . .
C7 C 0.13795(8) 0.06491(9) -0.16181(16) 0.0659(5) Uani 1 1 d . . . . .
H7 H 0.149034 0.046128 -0.246654 0.079 Uiso 1 1 calc R U . . .
C8 C 0.12444(7) 0.02816(7) -0.04850(15) 0.0524(4) Uani 1 1 d . . . . .
H8 H 0.126231 -0.015499 -0.055437 0.063 Uiso 1 1 calc R U . . .
C9 C 0.10831(5) 0.05605(5) 0.07471(12) 0.0377(3) Uani 1 1 d . . . . .
C10 C 0.10618(5) 0.12029(5) 0.08356(12) 0.0366(3) Uani 1 1 d . . . . .
C11 C 0.11978(6) 0.15667(7) -0.03076(16) 0.0522(4) Uani 1 1 d . . . . .
H11 H 0.118264 0.200373 -0.024789 0.063 Uiso 1 1 calc R U . . .
C12 C 0.13548(7) 0.12816(9) -0.15254(17) 0.0649(5) Uani 1 1 d . . . . .
H12 H 0.144715 0.152511 -0.231213 0.078 Uiso 1 1 calc R U . . .
C13 C 0.09131(6) 0.02648(5) 0.21100(13) 0.0429(3) Uani 1 1 d . . . . .
C14 C 0.14443(9) -0.01341(7) 0.26622(18) 0.0666(5) Uani 1 1 d . . . . .
H14A H 0.132278 -0.031939 0.354179 0.100 Uiso 1 1 calc R U . . .
H14B H 0.153843 -0.046096 0.199775 0.100 Uiso 1 1 calc R U . . .
H14C H 0.181038 0.012372 0.279931 0.100 Uiso 1 1 calc R U . . .
C15 C 0.03157(8) -0.01156(8) 0.19732(19) 0.0696(5) Uani 1 1 d . . . . .
H15A H 0.021447 -0.030234 0.286398 0.104 Uiso 1 1 calc R U . . .
H15B H -0.002234 0.015463 0.168288 0.104 Uiso 1 1 calc R U . . .
H15C H 0.037531 -0.044111 0.128574 0.104 Uiso 1 1 calc R U . . .

loop_
_atom_site_aniso_label
_atom_site_aniso_U_11
_atom_site_aniso_U_22
_atom_site_aniso_U_33
_atom_site_aniso_U_23
_atom_site_aniso_U_13
_atom_site_aniso_U_12
C1 0.0450(8) 0.1345(18) 0.0497(9) -0.0389(10) -0.0067(7) 0.0222(9)
C2 0.0460(7) 0.0930(11) 0.0397(7) -0.0021(7) 0.0011(6) 0.0096(7)
C3 0.0340(6) 0.0488(7) 0.0382(6) -0.0026(5) -0.0016(4) 0.0038(5)
C4 0.0284(5) 0.0356(6) 0.0511(7) -0.0066(5) -0.0065(5) 0.0018(4)
C5 0.0400(7) 0.0461(7) 0.0840(11) -0.0234(7) -0.0122(7) 0.0075(5)
C6 0.0464(8) 0.0888(13) 0.0894(13) -0.0531(11) -0.0165(8) 0.0196(8)
C7 0.0614(9) 0.0961(13) 0.0403(8) -0.0048(7) 0.0098(6) -0.0001(8)
C8 0.0549(8) 0.0525(8) 0.0497(8) -0.0112(6) 0.0042(6) -0.0007(6)
C9 0.0371(6) 0.0358(6) 0.0400(6) -0.0004(5) -0.0001(5) -0.0021(4)
C10 0.0294(5) 0.0353(6) 0.0450(6) 0.0037(5) -0.0030(4) -0.0008(4)
C11 0.0434(7) 0.0483(7) 0.0649(9) 0.0193(6) 0.0007(6) -0.0012(5)
C12 0.0586(9) 0.0846(12) 0.0515(9) 0.0228(8) 0.0093(7) -0.0003(8)
C13 0.0512(7) 0.0334(6) 0.0441(7) 0.0038(5) 0.0054(5) -0.0016(5)
C14 0.0873(11) 0.0479(8) 0.0645(10) 0.0172(7) 0.0093(8) 0.0230(7)
C15 0.0793(11) 0.0527(8) 0.0768(11) -0.0045(8) 0.0177(9) -0.0277(8)

loop_
_atom_type_symbol
_atom_type_description
_atom_type_scat_dispersion_real
_atom_type_scat_dispersion_imag
_atom_type_scat_source
C C 0.0181 0.0091 'International Tables Vol C Tables 4.2.6.8 and 6.1.1.4'
H H 0.0000 0.0000 'International Tables Vol C Tables 4.2.6.8 and 6.1.1.4'

loop_
_geom_angle_atom_site_label_1
_geom_angle_atom_site_label_2
_geom_angle_atom_site_label_3
_geom_angle
_geom_angle_site_symmetry_1
_geom_angle_site_symmetry_3
_geom_angle_publ_flag
C6 C1 C2 120.67(16) . . ?
C6 C1 H1 119.7 . . ?
C2 C1 H1 119.7 . . ?
C3 C2 C1 118.65(17) . . ?
C3 C2 H2 120.7 . . ?
C1 C2 H2 120.7 . . ?
C2 C3 C4 120.31(13) . . ?
C2 C3 C13 128.71(13) . . ?
C4 C3 C13 110.98(10) . . ?
C5 C4 C3 120.62(13) . . ?
C5 C4 C10 130.97(13) . . ?
C3 C4 C10 108.40(10) . . ?
C6 C5 C4 118.61(17) . . ?
C6 C5 H5 120.7 . . ?
C4 C5 H5 120.7 . . ?
C5 C6 C1 121.13(15) . . ?
C5 C6 H6 119.4 . . ?
C1 C6 H6 119.4 . . ?
C12 C7 C8 120.77(14) . . ?
C12 C7 H7 119.6 . . ?
C8 C7 H7 119.6 . . ?
C9 C8 C7 119.13(14) . . ?
C9 C8 H8 120.4 . . ?
C7 C8 H8 120.4 . . ?
C8 C9 C10 119.80(12) . . ?
C8 C9 C13 129.10(11) . . ?
C10 C9 C13 111.10(10) . . ?
C11 C10 C9 120.58(12) . . ?
C11 C10 C4 131.10(12) . . ?
C9 C10 C4 108.32(10) . . ?
C12 C11 C10 118.84(14) . . ?
C12 C11 H11 120.6 . . ?
C10 C11 H11 120.6 . . ?
C7 C12 C11 120.89(14) . . ?
C7 C12 H12 119.6 . . ?
C11 C12 H12 119.6 . . ?
C9 C13 C3 101.19(9) . . ?
C9 C13 C14 111.13(11) . . ?
C3 C13 C14 111.83(12) . . ?
C9 C13 C15 110.82(12) . . ?
C3 C13 C15 110.50(11) . . ?
C14 C13 C15 111.01(13) . . ?
C13 C14 H14A 109.5 . . ?
C13 C14 H14B 109.5 . . ?
H14A C14 H14B 109.5 . . ?
C13 C14 H14C 109.5 . . ?
H14A C14 H14C 109.5 . . ?
H14B C14 H14C 109.5 . . ?
C13 C15 H15A 109.5 . . ?
C13 C15 H15B 109.5 . . ?
H15A C15 H15B 109.5 . . ?
C13 C15 H15C 109.5 . . ?
H15A C15 H15C 109.5 . . ?
H15B C15 H15C 109.5 . . ?

loop_
_geom_bond_atom_site_label_1
_geom_bond_atom_site_label_2
_geom_bond_distance
_geom_bond_site_symmetry_2
_geom_bond_publ_flag
C1 C6 1.384(3) . ?
C1 C2 1.392(3) . ?
C1 H1 0.9500 . ?
C2 C3 1.3799(18) . ?
C2 H2 0.9500 . ?
C3 C4 1.3978(17) . ?
C3 C13 1.5163(17) . ?
C4 C5 1.3909(17) . ?
C4 C10 1.4628(17) . ?
C5 C6 1.371(3) . ?
C5 H5 0.9500 . ?
C6 H6 0.9500 . ?
C7 C12 1.376(3) . ?
C7 C8 1.390(2) . ?
C7 H7 0.9500 . ?
C8 C9 1.3854(18) . ?
C8 H8 0.9500 . ?
C9 C10 1.3964(16) . ?
C9 C13 1.5160(17) . ?
C10 C11 1.3936(17) . ?
C11 C12 1.377(2) . ?
C11 H11 0.9500 . ?
C12 H12 0.9500 . ?
C13 C14 1.537(2) . ?
C13 C15 1.5415(19) . ?
C14 H14A 0.9800 . ?
C14 H14B 0.9800 . ?
C14 H14C 0.9800 . ?
C15 H15A 0.9800 . ?
C15 H15B 0.9800 . ?
C15 H15C 0.9800 . ?

loop_
_geom_torsion_atom_site_label_1
_geom_torsion_atom_site_label_2
_geom_torsion_atom_site_label_3
_geom_torsion_atom_site_label_4
_geom_torsion
_geom_torsion_site_symmetry_1
_geom_torsion_site_symmetry_2
_geom_torsion_site_symmetry_3
_geom_torsion_site_symmetry_4
_geom_torsion_publ_flag
C6 C1 C2 C3 0.3(2) . . . . ?
C1 C2 C3 C4 0.0(2) . . . . ?
C1 C2 C3 C13 -178.99(13) . . . . ?
C2 C3 C4 C5 -0.35(18) . . . . ?
C13 C3 C4 C5 178.78(11) . . . . ?
C2 C3 C4 C10 179.78(11) . . . . ?
C13 C3 C4 C10 -1.08(13) . . . . ?
C3 C4 C5 C6 0.42(19) . . . . ?
C10 C4 C5 C6 -179.75(12) . . . . ?
C4 C5 C6 C1 -0.1(2) . . . . ?
C2 C1 C6 C5 -0.3(2) . . . . ?
C12 C7 C8 C9 0.0(2) . . . . ?
C7 C8 C9 C10 -0.3(2) . . . . ?
C7 C8 C9 C13 179.56(13) . . . . ?
C8 C9 C10 C11 0.38(17) . . . . ?
C13 C9 C10 C11 -179.53(11) . . . . ?
C8 C9 C10 C4 -179.53(11) . . . . ?
C13 C9 C10 C4 0.56(13) . . . . ?
C5 C4 C10 C11 0.6(2) . . . . ?
C3 C4 C10 C11 -179.57(12) . . . . ?
C5 C4 C10 C9 -179.52(12) . . . . ?
C3 C4 C10 C9 0.33(12) . . . . ?
C9 C10 C11 C12 -0.11(19) . . . . ?
C4 C10 C11 C12 179.78(13) . . . . ?
C8 C7 C12 C11 0.2(3) . . . . ?
C10 C11 C12 C7 -0.2(2) . . . . ?
C8 C9 C13 C3 178.98(13) . . . . ?
C10 C9 C13 C3 -1.12(13) . . . . ?
C8 C9 C13 C14 60.11(18) . . . . ?
C10 C9 C13 C14 -119.99(12) . . . . ?
C8 C9 C13 C15 -63.82(18) . . . . ?
C10 C9 C13 C15 116.08(12) . . . . ?
C2 C3 C13 C9 -179.63(13) . . . . ?
C4 C3 C13 C9 1.33(13) . . . . ?
C2 C3 C13 C14 -61.27(18) . . . . ?
C4 C3 C13 C14 119.69(12) . . . . ?
C2 C3 C13 C15 62.94(18) . . . . ?
C4 C3 C13 C15 -116.10(13) . . . . ?
